data_4027320
loop_
_publ_author_name
'Vincent Diemer'
'Ana\"is Berthelot'
'J\'er\^ome Bayardon'
'Sylvain Jug\'e'
'Fr\'ed\'eric R. Leroux'
'Fran\,coise Colobert'

_publ_section_title
;
 Stereoselective Synthesis of P-Chirogenic Dibenzophosphole-Boranes via
 Aryne Intermediates
;
_journal_name_full 'Journal of Organic Chemistry'
_journal_page_first 6117
_journal_page_last 6127
_journal_paper_doi 10.1021/jo3009098
_journal_volume 77
_journal_year 2012
_chemical_formula_moiety 'C32 H41 B Br O2 P, 0.5(C6 H12)'
_chemical_formula_sum 'C35 H47 B Br O2 P'
_chemical_formula_weight 621.42
_chemical_name_systematic
;
?
;
_space_group_IT_number 14
_symmetry_cell_setting monoclinic
_symmetry_space_group_name_Hall '-P 2ybc'
_symmetry_space_group_name_H-M 'P 1 21/c 1'
_atom_sites_solution_hydrogens geom
_atom_sites_solution_primary direct
_atom_sites_solution_secondary difmap
_audit_creation_method SHELXL-97
_cell_angle_alpha 90.00
_cell_angle_beta 94.2560(10)
_cell_angle_gamma 90.00
_cell_formula_units_Z 4
_cell_length_a 8.6791(2)
_cell_length_b 13.0784(2)
_cell_length_c 28.9528(7)
_cell_measurement_reflns_used 23578
_cell_measurement_temperature 173(2)
_cell_measurement_theta_max 27.485
_cell_measurement_theta_min 0.998
_cell_volume 3277.33(12)
_computing_cell_refinement 'Denzo (Nonius B.V., 1998)'
_computing_data_collection 'Collect (Nonius B.V., 1998)'
_computing_data_reduction 'Denzo (Nonius B.V., 1998)'
_computing_molecular_graphics 'PLATON 98 (Spek, 1998)'
_computing_publication_material 'SHELXL-97 (Sheldrick, 1997)'
_computing_structure_refinement 'SHELXL-97 (Sheldrick, 1997)'
_computing_structure_solution 'SHELXS-97 (Sheldrick, 1997)'
_diffrn_ambient_temperature 173(2)
_diffrn_measured_fraction_theta_full 0.942
_diffrn_measured_fraction_theta_max 0.943
_diffrn_measurement_device_type KappaCCD
_diffrn_measurement_method 'phi and omega scans'
_diffrn_radiation_monochromator graphite
_diffrn_radiation_source 'sealed tube'
_diffrn_radiation_type MoK\a
_diffrn_radiation_wavelength 0.71073
_diffrn_reflns_av_R_equivalents 0.0419
_diffrn_reflns_av_sigmaI/netI 0.0376
_diffrn_reflns_limit_h_max 11
_diffrn_reflns_limit_h_min -9
_diffrn_reflns_limit_k_max 16
_diffrn_reflns_limit_k_min -16
_diffrn_reflns_limit_l_max 37
_diffrn_reflns_limit_l_min -32
_diffrn_reflns_number 17394
_diffrn_reflns_theta_full 27.00
_diffrn_reflns_theta_max 27.50
_diffrn_reflns_theta_min 1.71
_exptl_absorpt_coefficient_mu 1.332
_exptl_absorpt_correction_T_max 0.71028
_exptl_absorpt_correction_T_min 0.50282
_exptl_absorpt_correction_type multi-scan
_exptl_absorpt_process_details 'MULscanABS in PLATON (Spek, 2003)'
_exptl_crystal_colour colorless
_exptl_crystal_density_diffrn 1.259
_exptl_crystal_description prism
_exptl_crystal_F_000 1312
_exptl_crystal_size_max 0.50
_exptl_crystal_size_mid 0.45
_exptl_crystal_size_min 0.30
_refine_diff_density_max 0.407
_refine_diff_density_min -0.559
_refine_diff_density_rms 0.092
_refine_ls_extinction_method none
_refine_ls_goodness_of_fit_ref 1.067
_refine_ls_hydrogen_treatment constr
_refine_ls_matrix_type full
_refine_ls_number_parameters 361
_refine_ls_number_reflns 7096
_refine_ls_number_restraints 0
_refine_ls_restrained_S_all 1.067
_refine_ls_R_factor_all 0.0447
_refine_ls_R_factor_gt 0.0357
_refine_ls_shift/su_max 0.001
_refine_ls_shift/su_mean 0.000
_refine_ls_structure_factor_coef Fsqd
_refine_ls_weighting_details 'calc w=1/[\s^2^(Fo^2^)+(0.0654P)^2^+0.7770P] where P=(Fo^2^+2Fc^2^)/3'
_refine_ls_weighting_scheme calc
_refine_ls_wR_factor_gt 0.1018
_refine_ls_wR_factor_ref 0.1104
_reflns_number_gt 6064
_reflns_number_total 7096
_reflns_threshold_expression I>2sigma(I)
_cod_data_source_file jo3009098_si_001_6.cif
_cod_data_source_block fcfl100427
_cod_original_sg_symbol_H-M 'P 21/c'
_cod_database_code 4027320

loop_
_symmetry_equiv_pos_as_xyz
'x, y, z'
'-x, y+1/2, -z+1/2'
'-x, -y, -z'
'x, -y-1/2, z-1/2'

loop_
_atom_site_label
_atom_site_type_symbol
_atom_site_fract_x
_atom_site_fract_y
_atom_site_fract_z
_atom_site_U_iso_or_equiv
_atom_site_adp_type
_atom_site_occupancy
_atom_site_symmetry_multiplicity
_atom_site_calc_flag
_atom_site_refinement_flags
C1 C 0.6238(2) 0.00876(13) 0.88502(6) 0.0221(4) Uani 1 1 d .
H1 H 0.7241 0.0025 0.8703 0.026 Uiso 1 1 calc R
C2 C 0.4927(3) -0.00590(16) 0.84713(8) 0.0358(5) Uani 1 1 d .
H2A H 0.3922 0.0047 0.8605 0.043 Uiso 1 1 calc R
H2B H 0.5023 0.0458 0.8225 0.043 Uiso 1 1 calc R
C3 C 0.4966(3) -0.11271(17) 0.82603(10) 0.0459(6) Uani 1 1 d .
H3A H 0.4071 -0.1213 0.8031 0.055 Uiso 1 1 calc R
H3B H 0.5920 -0.1207 0.8096 0.055 Uiso 1 1 calc R
C4 C 0.4917(3) -0.19495(18) 0.86320(10) 0.0500(6) Uani 1 1 d .
H4A H 0.3917 -0.1914 0.8775 0.060 Uiso 1 1 calc R
H4B H 0.4999 -0.2633 0.8488 0.060 Uiso 1 1 calc R
C5 C 0.6224(3) -0.18083(16) 0.90014(9) 0.0442(6) Uani 1 1 d .
H5A H 0.7222 -0.1906 0.8862 0.053 Uiso 1 1 calc R
H5B H 0.6145 -0.2335 0.9244 0.053 Uiso 1 1 calc R
C6 C 0.6196(3) -0.07473(14) 0.92225(8) 0.0347(5) Uani 1 1 d .
H6A H 0.7097 -0.0670 0.9450 0.042 Uiso 1 1 calc R
H6B H 0.5246 -0.0671 0.9389 0.042 Uiso 1 1 calc R
C7 C 0.7849(2) 0.14993(14) 0.95266(7) 0.0247(4) Uani 1 1 d .
H7 H 0.8656 0.1010 0.9434 0.030 Uiso 1 1 calc R
C8 C 0.7444(3) 0.12097(16) 1.00180(8) 0.0354(5) Uani 1 1 d .
H8A H 0.6634 0.1676 1.0118 0.042 Uiso 1 1 calc R
H8B H 0.7031 0.0504 1.0017 0.042 Uiso 1 1 calc R
C9 C 0.8877(3) 0.12807(19) 1.03593(9) 0.0477(6) Uani 1 1 d .
H9A H 0.8584 0.1120 1.0675 0.057 Uiso 1 1 calc R
H9B H 0.9648 0.0768 1.0275 0.057 Uiso 1 1 calc R
C10 C 0.9599(3) 0.2341(2) 1.03578(9) 0.0477(6) Uani 1 1 d .
H10A H 0.8874 0.2844 1.0477 0.057 Uiso 1 1 calc R
H10B H 1.0557 0.2346 1.0566 0.057 Uiso 1 1 calc R
C11 C 0.9975(3) 0.2650(2) 0.98728(8) 0.0427(5) Uani 1 1 d .
H11A H 1.0794 0.2197 0.9768 0.051 Uiso 1 1 calc R
H11B H 1.0373 0.3360 0.9879 0.051 Uiso 1 1 calc R
C12 C 0.8553(2) 0.25823(15) 0.95308(7) 0.0302(4) Uani 1 1 d .
H12A H 0.8847 0.2756 0.9216 0.036 Uiso 1 1 calc R
H12B H 0.7772 0.3084 0.9618 0.036 Uiso 1 1 calc R
C13 C 0.6430(2) 0.23273(13) 0.86509(6) 0.0216(4) Uani 1 1 d .
C14 C 0.5573(2) 0.32289(14) 0.86998(7) 0.0272(4) Uani 1 1 d .
H14 H 0.4875 0.3268 0.8937 0.033 Uiso 1 1 calc R
C15 C 0.5721(3) 0.40639(15) 0.84098(8) 0.0328(5) Uani 1 1 d .
H15 H 0.5127 0.4663 0.8448 0.039 Uiso 1 1 calc R
C16 C 0.6736(3) 0.40191(15) 0.80654(8) 0.0335(5) Uani 1 1 d .
H16 H 0.6858 0.4591 0.7869 0.040 Uiso 1 1 calc R
C17 C 0.7574(2) 0.31340(14) 0.80077(7) 0.0281(4) Uani 1 1 d .
H17 H 0.8261 0.3106 0.7768 0.034 Uiso 1 1 calc R
C18 C 0.7440(2) 0.22792(13) 0.82921(6) 0.0219(4) Uani 1 1 d .
C19 C 0.8419(2) 0.13766(13) 0.81909(7) 0.0210(4) Uani 1 1 d .
C20 C 0.9631(2) 0.10710(14) 0.85032(7) 0.0240(4) Uani 1 1 d .
H20 H 0.9825 0.1435 0.8786 0.029 Uiso 1 1 calc R
C21 C 1.0559(2) 0.02444(15) 0.84081(7) 0.0278(4) Uani 1 1 d .
H21 H 1.1349 0.0028 0.8631 0.033 Uiso 1 1 calc R
C22 C 1.0337(2) -0.02654(15) 0.79896(7) 0.0273(4) Uani 1 1 d .
H22 H 1.0975 -0.0832 0.7928 0.033 Uiso 1 1 calc R
C23 C 0.9186(2) 0.00437(13) 0.76559(7) 0.0229(4) Uani 1 1 d .
C24 C 0.8219(2) 0.08419(14) 0.77730(7) 0.0225(4) Uani 1 1 d .
C25 C 0.9028(2) -0.04370(14) 0.71894(7) 0.0259(4) Uani 1 1 d .
C26 C 0.9464(2) 0.01111(16) 0.68049(8) 0.0320(4) Uani 1 1 d .
C27 C 0.9263(3) -0.02917(18) 0.63625(8) 0.0395(5) Uani 1 1 d .
H27 H 0.9551 0.0089 0.6103 0.047 Uiso 1 1 calc R
C28 C 0.8634(3) -0.12622(17) 0.63048(9) 0.0412(6) Uani 1 1 d .
H28 H 0.8493 -0.1543 0.6002 0.049 Uiso 1 1 calc R
C29 C 0.8207(2) -0.18307(17) 0.66772(8) 0.0365(5) Uani 1 1 d .
H29 H 0.7781 -0.2495 0.6631 0.044 Uiso 1 1 calc R
C30 C 0.8409(2) -0.14166(15) 0.71190(8) 0.0297(4) Uani 1 1 d .
C31 C 1.0250(4) 0.1732(2) 0.65327(10) 0.0640(8) Uani 1 1 d .
H31A H 1.0696 0.2379 0.6650 0.096 Uiso 1 1 calc R
H31B H 0.9238 0.1862 0.6371 0.096 Uiso 1 1 calc R
H31C H 1.0936 0.1422 0.6318 0.096 Uiso 1 1 calc R
C32 C 0.7180(3) -0.28471(18) 0.74490(10) 0.0488(6) Uani 1 1 d .
H32A H 0.6963 -0.3124 0.7752 0.073 Uiso 1 1 calc R
H32B H 0.7800 -0.3339 0.7287 0.073 Uiso 1 1 calc R
H32C H 0.6204 -0.2721 0.7265 0.073 Uiso 1 1 calc R
C33 C 0.6136(4) 0.5325(2) 0.96806(11) 0.0603(8) Uani 1 1 d .
H33A H 0.6263 0.4708 0.9489 0.072 Uiso 1 1 calc R
H33B H 0.6817 0.5866 0.9570 0.072 Uiso 1 1 calc R
C34 C 0.6621(4) 0.5080(2) 1.01806(11) 0.0593(8) Uani 1 1 d .
H34A H 0.6631 0.5718 1.0365 0.071 Uiso 1 1 calc R
H34B H 0.7683 0.4799 1.0202 0.071 Uiso 1 1 calc R
C35 C 0.5544(4) 0.4316(2) 1.03809(11) 0.0603(8) Uani 1 1 d .
H35A H 0.5844 0.4221 1.0715 0.072 Uiso 1 1 calc R
H35B H 0.5642 0.3648 1.0225 0.072 Uiso 1 1 calc R
B1 B 0.4216(3) 0.15944(18) 0.93804(9) 0.0323(5) Uani 1 1 d .
H1A H 0.4095 0.1077 0.9620 0.048 Uiso 1 1 calc R
H1B H 0.3358 0.1540 0.9142 0.048 Uiso 1 1 calc R
H1C H 0.4216 0.2277 0.9520 0.048 Uiso 1 1 calc R
O1 O 1.0077(2) 0.10562(12) 0.69094(6) 0.0399(4) Uani 1 1 d .
O2 O 0.80165(17) -0.19056(11) 0.75112(6) 0.0365(3) Uani 1 1 d .
P1 P 0.61496(5) 0.13748(3) 0.910272(17) 0.02107(11) Uani 1 1 d .
Br1 Br 0.65545(2) 0.119446(16) 0.733640(7) 0.03352(9) Uani 1 1 d .

loop_
_atom_site_aniso_label
_atom_site_aniso_U_11
_atom_site_aniso_U_22
_atom_site_aniso_U_33
_atom_site_aniso_U_23
_atom_site_aniso_U_13
_atom_site_aniso_U_12
C1 0.0226(9) 0.0222(8) 0.0211(9) -0.0003(7) -0.0006(7) -0.0006(6)
C2 0.0349(11) 0.0359(11) 0.0342(12) -0.0023(9) -0.0125(9) -0.0005(8)
C3 0.0522(15) 0.0419(13) 0.0404(15) -0.0098(10) -0.0169(11) -0.0044(10)
C4 0.0590(16) 0.0337(11) 0.0562(18) -0.0108(11) -0.0040(13) -0.0152(11)
C5 0.0634(16) 0.0231(10) 0.0448(15) 0.0010(9) -0.0055(12) -0.0011(9)
C6 0.0499(13) 0.0241(9) 0.0295(12) 0.0036(8) -0.0012(9) -0.0025(8)
C7 0.0287(9) 0.0266(9) 0.0179(9) 0.0004(7) -0.0034(7) 0.0010(7)
C8 0.0480(13) 0.0388(11) 0.0187(11) 0.0045(8) -0.0020(9) 0.0011(9)
C9 0.0640(17) 0.0570(15) 0.0204(12) 0.0020(9) -0.0092(11) 0.0115(11)
C10 0.0491(14) 0.0645(16) 0.0270(13) -0.0102(11) -0.0148(10) 0.0031(11)
C11 0.0386(12) 0.0567(14) 0.0310(13) -0.0095(10) -0.0103(10) -0.0065(10)
C12 0.0341(11) 0.0315(10) 0.0238(11) -0.0016(8) -0.0061(8) -0.0035(8)
C13 0.0231(9) 0.0232(8) 0.0175(9) 0.0012(6) -0.0052(7) -0.0012(6)
C14 0.0299(10) 0.0265(9) 0.0247(10) -0.0004(7) -0.0013(7) 0.0024(7)
C15 0.0414(12) 0.0233(9) 0.0329(12) 0.0004(8) -0.0035(9) 0.0056(8)
C16 0.0443(12) 0.0249(9) 0.0306(12) 0.0079(8) -0.0024(9) -0.0018(8)
C17 0.0315(10) 0.0286(9) 0.0241(11) 0.0026(7) 0.0004(8) -0.0039(7)
C18 0.0234(9) 0.0243(8) 0.0170(9) -0.0001(6) -0.0052(7) -0.0018(6)
C19 0.0208(8) 0.0246(8) 0.0175(9) 0.0022(6) 0.0000(7) -0.0026(6)
C20 0.0221(9) 0.0320(9) 0.0175(9) 0.0023(7) -0.0016(7) -0.0032(7)
C21 0.0198(9) 0.0397(10) 0.0230(10) 0.0077(8) -0.0048(7) 0.0026(7)
C22 0.0250(9) 0.0309(9) 0.0257(10) 0.0038(7) -0.0012(7) 0.0054(7)
C23 0.0233(9) 0.0256(8) 0.0197(9) 0.0010(7) -0.0003(7) -0.0009(7)
C24 0.0195(8) 0.0271(9) 0.0199(9) 0.0040(7) -0.0047(6) -0.0011(7)
C25 0.0237(9) 0.0304(9) 0.0227(10) -0.0028(7) -0.0030(7) 0.0048(7)
C26 0.0323(11) 0.0373(11) 0.0262(11) -0.0014(8) -0.0003(8) 0.0028(8)
C27 0.0435(13) 0.0524(13) 0.0225(11) -0.0013(9) 0.0006(9) 0.0064(10)
C28 0.0372(12) 0.0558(14) 0.0292(13) -0.0174(10) -0.0078(9) 0.0131(10)
C29 0.0285(10) 0.0390(11) 0.0404(14) -0.0138(9) -0.0077(9) 0.0072(8)
C30 0.0227(9) 0.0317(9) 0.0341(12) -0.0041(8) -0.0022(8) 0.0055(7)
C31 0.102(2) 0.0554(16) 0.0353(16) 0.0135(12) 0.0085(15) -0.0178(16)
C32 0.0457(14) 0.0358(12) 0.0636(19) -0.0007(11) -0.0045(12) -0.0129(10)
C33 0.074(2) 0.0431(14) 0.063(2) -0.0034(13) 0.0011(15) 0.0028(13)
C34 0.0650(18) 0.0441(14) 0.065(2) -0.0126(13) -0.0186(15) 0.0036(12)
C35 0.081(2) 0.0453(14) 0.0526(19) -0.0004(12) -0.0109(15) 0.0107(13)
B1 0.0325(12) 0.0307(11) 0.0348(14) 0.0024(9) 0.0096(10) 0.0022(9)
O1 0.0541(10) 0.0412(8) 0.0241(9) 0.0053(6) 0.0014(7) -0.0095(7)
O2 0.0381(8) 0.0308(7) 0.0399(10) -0.0017(6) -0.0013(7) -0.0067(6)
P1 0.0235(2) 0.0220(2) 0.0174(2) 0.00143(16) -0.00088(17) 0.00019(16)
Br1 0.03106(13) 0.04128(14) 0.02603(13) -0.00537(8) -0.01269(8) 0.01097(8)

loop_
_atom_type_symbol
_atom_type_description
_atom_type_scat_dispersion_real
_atom_type_scat_dispersion_imag
_atom_type_scat_source
C C 0.0033 0.0016 'International Tables Vol C Tables 4.2.6.8 and 6.1.1.4'
H H 0.0000 0.0000 'International Tables Vol C Tables 4.2.6.8 and 6.1.1.4'
B B 0.0013 0.0007 'International Tables Vol C Tables 4.2.6.8 and 6.1.1.4'
O O 0.0106 0.0060 'International Tables Vol C Tables 4.2.6.8 and 6.1.1.4'
P P 0.1023 0.0942 'International Tables Vol C Tables 4.2.6.8 and 6.1.1.4'
Br Br -0.2901 2.4595 'International Tables Vol C Tables 4.2.6.8 and 6.1.1.4'

loop_
_geom_angle_atom_site_label_1
_geom_angle_atom_site_label_2
_geom_angle_atom_site_label_3
_geom_angle
_geom_angle_site_symmetry_1
_geom_angle_site_symmetry_3
C2 C1 C6 110.96(16) . .
C2 C1 P1 110.37(13) . .
C6 C1 P1 111.56(13) . .
C2 C1 H1 107.9 . .
C6 C1 H1 107.9 . .
P1 C1 H1 107.9 . .
C3 C2 C1 111.32(17) . .
C3 C2 H2A 109.4 . .
C1 C2 H2A 109.4 . .
C3 C2 H2B 109.4 . .
C1 C2 H2B 109.4 . .
H2A C2 H2B 108.0 . .
C4 C3 C2 111.1(2) . .
C4 C3 H3A 109.4 . .
C2 C3 H3A 109.4 . .
C4 C3 H3B 109.4 . .
C2 C3 H3B 109.4 . .
H3A C3 H3B 108.0 . .
C5 C4 C3 110.77(19) . .
C5 C4 H4A 109.5 . .
C3 C4 H4A 109.5 . .
C5 C4 H4B 109.5 . .
C3 C4 H4B 109.5 . .
H4A C4 H4B 108.1 . .
C4 C5 C6 111.86(19) . .
C4 C5 H5A 109.2 . .
C6 C5 H5A 109.2 . .
C4 C5 H5B 109.2 . .
C6 C5 H5B 109.2 . .
H5A C5 H5B 107.9 . .
C5 C6 C1 110.43(18) . .
C5 C6 H6A 109.6 . .
C1 C6 H6A 109.6 . .
C5 C6 H6B 109.6 . .
C1 C6 H6B 109.6 . .
H6A C6 H6B 108.1 . .
C8 C7 C12 109.67(16) . .
C8 C7 P1 111.42(14) . .
C12 C7 P1 112.40(13) . .
C8 C7 H7 107.7 . .
C12 C7 H7 107.7 . .
P1 C7 H7 107.7 . .
C9 C8 C7 110.5(2) . .
C9 C8 H8A 109.5 . .
C7 C8 H8A 109.5 . .
C9 C8 H8B 109.5 . .
C7 C8 H8B 109.5 . .
H8A C8 H8B 108.1 . .
C10 C9 C8 111.58(19) . .
C10 C9 H9A 109.3 . .
C8 C9 H9A 109.3 . .
C10 C9 H9B 109.3 . .
C8 C9 H9B 109.3 . .
H9A C9 H9B 108.0 . .
C11 C10 C9 111.2(2) . .
C11 C10 H10A 109.4 . .
C9 C10 H10A 109.4 . .
C11 C10 H10B 109.4 . .
C9 C10 H10B 109.4 . .
H10A C10 H10B 108.0 . .
C10 C11 C12 111.4(2) . .
C10 C11 H11A 109.3 . .
C12 C11 H11A 109.3 . .
C10 C11 H11B 109.3 . .
C12 C11 H11B 109.3 . .
H11A C11 H11B 108.0 . .
C11 C12 C7 111.06(17) . .
C11 C12 H12A 109.4 . .
C7 C12 H12A 109.4 . .
C11 C12 H12B 109.4 . .
C7 C12 H12B 109.4 . .
H12A C12 H12B 108.0 . .
C14 C13 C18 118.29(17) . .
C14 C13 P1 113.46(14) . .
C18 C13 P1 128.13(13) . .
C15 C14 C13 121.62(19) . .
C15 C14 H14 119.2 . .
C13 C14 H14 119.2 . .
C16 C15 C14 119.77(19) . .
C16 C15 H15 120.1 . .
C14 C15 H15 120.1 . .
C15 C16 C17 119.48(18) . .
C15 C16 H16 120.3 . .
C17 C16 H16 120.3 . .
C16 C17 C18 122.02(19) . .
C16 C17 H17 119.0 . .
C18 C17 H17 119.0 . .
C17 C18 C13 118.80(17) . .
C17 C18 C19 116.24(17) . .
C13 C18 C19 124.95(16) . .
C20 C19 C24 117.22(16) . .
C20 C19 C18 120.76(17) . .
C24 C19 C18 121.93(16) . .
C21 C20 C19 121.05(18) . .
C21 C20 H20 119.5 . .
C19 C20 H20 119.5 . .
C22 C21 C20 120.27(17) . .
C22 C21 H21 119.9 . .
C20 C21 H21 119.9 . .
C21 C22 C23 120.78(17) . .
C21 C22 H22 119.6 . .
C23 C22 H22 119.6 . .
C24 C23 C22 117.40(17) . .
C24 C23 C25 121.33(16) . .
C22 C23 C25 121.24(16) . .
C23 C24 C19 123.10(16) . .
C23 C24 Br1 117.36(14) . .
C19 C24 Br1 119.53(13) . .
C30 C25 C26 118.50(19) . .
C30 C25 C23 121.88(18) . .
C26 C25 C23 119.59(17) . .
O1 C26 C27 124.6(2) . .
O1 C26 C25 114.20(18) . .
C27 C26 C25 121.2(2) . .
C26 C27 C28 118.7(2) . .
C26 C27 H27 120.6 . .
C28 C27 H27 120.6 . .
C29 C28 C27 121.6(2) . .
C29 C28 H28 119.2 . .
C27 C28 H28 119.2 . .
C28 C29 C30 119.1(2) . .
C28 C29 H29 120.5 . .
C30 C29 H29 120.5 . .
O2 C30 C29 124.07(19) . .
O2 C30 C25 115.09(18) . .
C29 C30 C25 120.8(2) . .
O1 C31 H31A 109.5 . .
O1 C31 H31B 109.5 . .
H31A C31 H31B 109.5 . .
O1 C31 H31C 109.5 . .
H31A C31 H31C 109.5 . .
H31B C31 H31C 109.5 . .
O2 C32 H32A 109.5 . .
O2 C32 H32B 109.5 . .
H32A C32 H32B 109.5 . .
O2 C32 H32C 109.5 . .
H32A C32 H32C 109.5 . .
H32B C32 H32C 109.5 . .
C34 C33 C35 111.8(3) . 3_667
C34 C33 H33A 109.3 . .
C35 C33 H33A 109.3 3_667 .
C34 C33 H33B 109.3 . .
C35 C33 H33B 109.3 3_667 .
H33A C33 H33B 107.9 . .
C33 C34 C35 111.8(2) . .
C33 C34 H34A 109.3 . .
C35 C34 H34A 109.3 . .
C33 C34 H34B 109.3 . .
C35 C34 H34B 109.3 . .
H34A C34 H34B 107.9 . .
C34 C35 C33 111.3(2) . 3_667
C34 C35 H35A 109.4 . .
C33 C35 H35A 109.4 3_667 .
C34 C35 H35B 109.4 . .
C33 C35 H35B 109.4 3_667 .
H35A C35 H35B 108.0 . .
P1 B1 H1A 109.5 . .
P1 B1 H1B 109.5 . .
H1A B1 H1B 109.5 . .
P1 B1 H1C 109.5 . .
H1A B1 H1C 109.5 . .
H1B B1 H1C 109.5 . .
C26 O1 C31 116.96(19) . .
C30 O2 C32 116.88(19) . .
C13 P1 C1 109.04(8) . .
C13 P1 C7 105.73(8) . .
C1 P1 C7 106.78(8) . .
C13 P1 B1 111.11(9) . .
C1 P1 B1 111.36(10) . .
C7 P1 B1 112.57(10) . .

loop_
_geom_bond_atom_site_label_1
_geom_bond_atom_site_label_2
_geom_bond_distance
_geom_bond_site_symmetry_2
C1 C2 1.533(3) .
C1 C6 1.537(3) .
C1 P1 1.8392(17) .
C1 H1 1.0000 .
C2 C3 1.526(3) .
C2 H2A 0.9900 .
C2 H2B 0.9900 .
C3 C4 1.524(4) .
C3 H3A 0.9900 .
C3 H3B 0.9900 .
C4 C5 1.512(4) .
C4 H4A 0.9900 .
C4 H4B 0.9900 .
C5 C6 1.529(3) .
C5 H5A 0.9900 .
C5 H5B 0.9900 .
C6 H6A 0.9900 .
C6 H6B 0.9900 .
C7 C8 1.538(3) .
C7 C12 1.542(3) .
C7 P1 1.8547(19) .
C7 H7 1.0000 .
C8 C9 1.533(3) .
C8 H8A 0.9900 .
C8 H8B 0.9900 .
C9 C10 1.521(4) .
C9 H9A 0.9900 .
C9 H9B 0.9900 .
C10 C11 1.520(4) .
C10 H10A 0.9900 .
C10 H10B 0.9900 .
C11 C12 1.526(3) .
C11 H11A 0.9900 .
C11 H11B 0.9900 .
C12 H12A 0.9900 .
C12 H12B 0.9900 .
C13 C14 1.407(3) .
C13 C18 1.409(3) .
C13 P1 1.8355(18) .
C14 C15 1.390(3) .
C14 H14 0.9500 .
C15 C16 1.379(3) .
C15 H15 0.9500 .
C16 C17 1.384(3) .
C16 H16 0.9500 .
C17 C18 1.398(3) .
C17 H17 0.9500 .
C18 C19 1.496(2) .
C19 C20 1.394(3) .
C19 C24 1.397(3) .
C20 C21 1.388(3) .
C20 H20 0.9500 .
C21 C22 1.384(3) .
C21 H21 0.9500 .
C22 C23 1.397(3) .
C22 H22 0.9500 .
C23 C24 1.397(3) .
C23 C25 1.487(3) .
C24 Br1 1.9043(17) .
C25 C30 1.398(3) .
C25 C26 1.399(3) .
C26 O1 1.371(3) .
C26 C27 1.384(3) .
C27 C28 1.387(3) .
C27 H27 0.9500 .
C28 C29 1.383(4) .
C28 H28 0.9500 .
C29 C30 1.388(3) .
C29 H29 0.9500 .
C30 O2 1.368(3) .
C31 O1 1.420(3) .
C31 H31A 0.9800 .
C31 H31B 0.9800 .
C31 H31C 0.9800 .
C32 O2 1.434(3) .
C32 H32A 0.9800 .
C32 H32B 0.9800 .
C32 H32C 0.9800 .
C33 C34 1.511(4) .
C33 C35 1.530(4) 3_667
C33 H33A 0.9900 .
C33 H33B 0.9900 .
C34 C35 1.513(4) .
C34 H34A 0.9900 .
C34 H34B 0.9900 .
C35 C33 1.530(4) 3_667
C35 H35A 0.9900 .
C35 H35B 0.9900 .
B1 P1 1.935(2) .
B1 H1A 0.9800 .
B1 H1B 0.9800 .
B1 H1C 0.9800 .

loop_
_geom_torsion_atom_site_label_1
_geom_torsion_atom_site_label_2
_geom_torsion_atom_site_label_3
_geom_torsion_atom_site_label_4
_geom_torsion
_geom_torsion_site_symmetry_1
_geom_torsion_site_symmetry_4
C6 C1 C2 C3 -55.1(3) . .
P1 C1 C2 C3 -179.34(17) . .
C1 C2 C3 C4 55.7(3) . .
C2 C3 C4 C5 -56.2(3) . .
C3 C4 C5 C6 56.8(3) . .
C4 C5 C6 C1 -56.2(3) . .
C2 C1 C6 C5 54.9(2) . .
P1 C1 C6 C5 178.39(15) . .
C12 C7 C8 C9 -57.0(2) . .
P1 C7 C8 C9 177.96(14) . .
C7 C8 C9 C10 56.7(3) . .
C8 C9 C10 C11 -55.4(3) . .
C9 C10 C11 C12 55.1(3) . .
C10 C11 C12 C7 -56.4(3) . .
C8 C7 C12 C11 57.1(2) . .
P1 C7 C12 C11 -178.38(15) . .
C18 C13 C14 C15 -1.0(3) . .
P1 C13 C14 C15 175.35(16) . .
C13 C14 C15 C16 -0.3(3) . .
C14 C15 C16 C17 1.2(3) . .
C15 C16 C17 C18 -0.7(3) . .
C16 C17 C18 C13 -0.6(3) . .
C16 C17 C18 C19 -179.83(18) . .
C14 C13 C18 C17 1.5(3) . .
P1 C13 C18 C17 -174.31(14) . .
C14 C13 C18 C19 -179.41(17) . .
P1 C13 C18 C19 4.8(3) . .
C17 C18 C19 C20 112.3(2) . .
C13 C18 C19 C20 -66.8(2) . .
C17 C18 C19 C24 -64.0(2) . .
C13 C18 C19 C24 116.8(2) . .
C24 C19 C20 C21 -2.4(3) . .
C18 C19 C20 C21 -178.98(17) . .
C19 C20 C21 C22 2.9(3) . .
C20 C21 C22 C23 0.3(3) . .
C21 C22 C23 C24 -3.7(3) . .
C21 C22 C23 C25 174.44(17) . .
C22 C23 C24 C19 4.2(3) . .
C25 C23 C24 C19 -173.90(17) . .
C22 C23 C24 Br1 -175.41(14) . .
C25 C23 C24 Br1 6.4(2) . .
C20 C19 C24 C23 -1.2(3) . .
C18 C19 C24 C23 175.29(17) . .
C20 C19 C24 Br1 178.42(13) . .
C18 C19 C24 Br1 -5.1(2) . .
C24 C23 C25 C30 -107.2(2) . .
C22 C23 C25 C30 74.7(2) . .
C24 C23 C25 C26 70.8(2) . .
C22 C23 C25 C26 -107.3(2) . .
C30 C25 C26 O1 -179.12(17) . .
C23 C25 C26 O1 2.8(3) . .
C30 C25 C26 C27 1.3(3) . .
C23 C25 C26 C27 -176.81(18) . .
O1 C26 C27 C28 179.7(2) . .
C25 C26 C27 C28 -0.7(3) . .
C26 C27 C28 C29 0.0(3) . .
C27 C28 C29 C30 0.2(3) . .
C28 C29 C30 O2 179.43(19) . .
C28 C29 C30 C25 0.3(3) . .
C26 C25 C30 O2 179.76(17) . .
C23 C25 C30 O2 -2.2(3) . .
C26 C25 C30 C29 -1.1(3) . .
C23 C25 C30 C29 176.98(17) . .
C35 C33 C34 C35 54.5(3) 3_667 .
C33 C34 C35 C33 -54.2(4) . 3_667
C27 C26 O1 C31 12.0(3) . .
C25 C26 O1 C31 -167.5(2) . .
C29 C30 O2 C32 -7.7(3) . .
C25 C30 O2 C32 171.42(18) . .
C14 C13 P1 C1 145.58(13) . .
C18 C13 P1 C1 -38.49(19) . .
C14 C13 P1 C7 -99.94(15) . .
C18 C13 P1 C7 75.99(18) . .
C14 C13 P1 B1 22.47(17) . .
C18 C13 P1 B1 -161.60(17) . .
C2 C1 P1 C13 -62.60(16) . .
C6 C1 P1 C13 173.56(13) . .
C2 C1 P1 C7 -176.39(14) . .
C6 C1 P1 C7 59.76(15) . .
C2 C1 P1 B1 60.36(17) . .
C6 C1 P1 B1 -63.49(17) . .
C8 C7 P1 C13 150.35(13) . .
C12 C7 P1 C13 26.80(16) . .
C8 C7 P1 C1 -93.61(15) . .
C12 C7 P1 C1 142.83(14) . .
C8 C7 P1 B1 28.88(17) . .
C12 C7 P1 B1 -94.67(16) . .
